data_2209849
loop_
_publ_author_name
'Whiteaker, Laura R.'
'Pal Chaudhuri, Urmila'
'Powell, Douglas R.'
'Houser, Robert P.'

_publ_section_title
;
 2-Phenyl-<i>N</i>-(2-pyridylmethyl)acetamide
;
_journal_issue 8
_journal_name_full 'Acta Crystallographica Section E'
_journal_page_first o3337
_journal_page_last o3338
_journal_paper_doi 10.1107/S1600536806026092
_journal_volume 62
_journal_year 2006
_chemical_formula_iupac 'C14 H14 N2 O'
_chemical_formula_moiety 'C14 H14 N2 O'
_chemical_formula_sum 'C14 H14 N2 O'
_chemical_formula_weight 226.27
_chemical_name_systematic
;
2-phenyl-N-(2-pyridylmethyl)acetamide
;
_space_group_IT_number 14
_symmetry_cell_setting monoclinic
_symmetry_space_group_name_Hall '-P 2ybc'
_symmetry_space_group_name_H-M 'P 1 21/c 1'
_atom_sites_solution_hydrogens mixed
_atom_sites_solution_primary direct
_atom_sites_solution_secondary difmap
_cell_angle_alpha 90.00
_cell_angle_beta 99.106(5)
_cell_angle_gamma 90.00
_cell_formula_units_Z 8
_cell_length_a 13.414(2)
_cell_length_b 9.2478(14)
_cell_length_c 19.280(3)
_cell_measurement_reflns_used 7260
_cell_measurement_temperature 97(2)
_cell_measurement_theta_max 28.24
_cell_measurement_theta_min 2.43
_cell_volume 2361.5(6)
_computing_cell_refinement 'SAINT (Bruker, 1998)'
_computing_data_collection 'SMART (Bruker, 1998)'
_computing_data_reduction SAINT
_computing_molecular_graphics 'SHELXTL (Sheldrick, 2002)'
_computing_publication_material SHELXTL
_computing_structure_refinement 'SHELXL-97 (Sheldrick, 1997)'
_computing_structure_solution 'SHELXS-97 (Sheldrick, 1997)'
_diffrn_ambient_temperature 97(2)
_diffrn_measured_fraction_theta_full 0.999
_diffrn_measured_fraction_theta_max 0.999
_diffrn_measurement_device_type 'Bruker APEX CCD'
_diffrn_measurement_method \w
_diffrn_radiation_monochromator graphite
_diffrn_radiation_source 'fine-focus sealed tube'
_diffrn_radiation_type MoK\a
_diffrn_radiation_wavelength 0.71073
_diffrn_reflns_av_R_equivalents 0.0205
_diffrn_reflns_av_sigmaI/netI 0.0144
_diffrn_reflns_limit_h_max 16
_diffrn_reflns_limit_h_min -16
_diffrn_reflns_limit_k_max 11
_diffrn_reflns_limit_k_min -11
_diffrn_reflns_limit_l_max 23
_diffrn_reflns_limit_l_min -23
_diffrn_reflns_number 24749
_diffrn_reflns_theta_full 26.00
_diffrn_reflns_theta_max 26.00
_diffrn_reflns_theta_min 2.14
_diffrn_standards_decay_% 0
_exptl_absorpt_coefficient_mu 0.082
_exptl_absorpt_correction_T_max 0.968
_exptl_absorpt_correction_T_min 0.937
_exptl_absorpt_correction_type multi-scan
_exptl_absorpt_process_details 'SADABS (Sheldrick, 2002)'
_exptl_crystal_colour colorless
_exptl_crystal_density_diffrn 1.273
_exptl_crystal_density_method 'not measured'
_exptl_crystal_description block
_exptl_crystal_F_000 960
_exptl_crystal_size_max 0.81
_exptl_crystal_size_mid 0.41
_exptl_crystal_size_min 0.40
_refine_diff_density_max 0.248
_refine_diff_density_min -0.201
_refine_ls_extinction_method none
_refine_ls_goodness_of_fit_ref 1.002
_refine_ls_hydrogen_treatment mixed
_refine_ls_matrix_type full
_refine_ls_number_parameters 313
_refine_ls_number_reflns 4628
_refine_ls_number_restraints 0
_refine_ls_restrained_S_all 1.002
_refine_ls_R_factor_all 0.0348
_refine_ls_R_factor_gt 0.0334
_refine_ls_shift/su_max 0.001
_refine_ls_shift/su_mean 0.000
_refine_ls_structure_factor_coef Fsqd
_refine_ls_weighting_details 'calc w=1/[\s^2^(Fo^2^)+(0.0470P)^2^+0.8000P] where P=(Fo^2^+2Fc^2^)/3'
_refine_ls_weighting_scheme calc
_refine_ls_wR_factor_gt 0.0878
_refine_ls_wR_factor_ref 0.0890
_reflns_number_gt 4394
_reflns_number_total 4628
_reflns_threshold_expression I>2\s(I)
_cod_data_source_file hb2100.cif
_cod_data_source_block I
_cod_depositor_comments
;
The following automatic conversions were performed:

'_atom_sites_solution_hydrogens' value 'difmap and geom' was changed
to 'mixed'.

Automatic conversion script
Id: cif_fix_values 6452 2018-10-05 10:23:21Z andrius 
;
_cod_original_sg_symbol_H-M 'P 21/c'
_cod_database_code 2209849
_cod_database_fobs_code 2209849

loop_
_symmetry_equiv_pos_as_xyz
'x, y, z'
'-x, y+1/2, -z+1/2'
'-x, -y, -z'
'x, -y-1/2, z-1/2'

loop_
_atom_site_type_symbol
_atom_site_label
_atom_site_fract_x
_atom_site_fract_y
_atom_site_fract_z
_atom_site_U_iso_or_equiv
_atom_site_adp_type
_atom_site_calc_flag
_atom_site_refinement_flags
_atom_site_occupancy
O O1A 0.41046(5) 0.19066(8) 0.49858(4) 0.02455(17) Uani d . 1
N N1A 0.09065(7) 0.33296(10) 0.40327(5) 0.0247(2) Uani d . 1
N N2A 0.35481(6) 0.25774(9) 0.38664(4) 0.01997(18) Uani d . 1
H H2A 0.3648(9) 0.2579(13) 0.3419(7) 0.024 Uiso d . 1
C C1A 0.00369(8) 0.26396(13) 0.40589(6) 0.0292(2) Uani d . 1
H H1A -0.0556 0.3206 0.4050 0.035 Uiso calc R 1
C C2A -0.00522(9) 0.11539(14) 0.40986(6) 0.0338(3) Uani d . 1
H H2A1 -0.0687 0.0712 0.4116 0.041 Uiso calc R 1
C C3A 0.08101(9) 0.03299(13) 0.41116(7) 0.0341(3) Uani d . 1
H H3A 0.0779 -0.0694 0.4138 0.041 Uiso calc R 1
C C4A 0.17199(8) 0.10205(12) 0.40855(6) 0.0267(2) Uani d . 1
H H4A 0.2322 0.0476 0.4094 0.032 Uiso calc R 1
C C5A 0.17388(7) 0.25170(11) 0.40471(5) 0.0202(2) Uani d . 1
C C6A 0.26974(7) 0.33835(11) 0.40475(5) 0.0211(2) Uani d . 1
H H6A1 0.2548 0.4194 0.3711 0.025 Uiso calc R 1
H H6A2 0.2897 0.3808 0.4521 0.025 Uiso calc R 1
C C7A 0.42158(7) 0.19393(10) 0.43619(5) 0.0191(2) Uani d . 1
C C8A 0.51323(7) 0.12599(11) 0.41186(5) 0.0205(2) Uani d . 1
H H8A1 0.5209 0.0250 0.4288 0.025 Uiso calc R 1
H H8A2 0.5035 0.1244 0.3599 0.025 Uiso calc R 1
C C9A 0.60759(7) 0.21078(10) 0.43959(5) 0.0196(2) Uani d . 1
C C10A 0.65429(8) 0.19666(12) 0.50905(6) 0.0243(2) Uani d . 1
H H10A 0.6275 0.1314 0.5394 0.029 Uiso calc R 1
C C11A 0.73967(8) 0.27696(12) 0.53436(6) 0.0276(2) Uani d . 1
H H11A 0.7711 0.2663 0.5818 0.033 Uiso calc R 1
C C12A 0.77918(8) 0.37277(12) 0.49047(6) 0.0282(2) Uani d . 1
H H12A 0.8376 0.4280 0.5077 0.034 Uiso calc R 1
C C13A 0.73305(8) 0.38747(12) 0.42146(6) 0.0298(2) Uani d . 1
H H13A 0.7599 0.4531 0.3913 0.036 Uiso calc R 1
C C14A 0.64779(8) 0.30693(12) 0.39598(6) 0.0251(2) Uani d . 1
H H14A 0.6167 0.3176 0.3484 0.030 Uiso calc R 1
O O1B 0.40684(6) 0.23413(9) 0.24750(4) 0.02860(18) Uani d . 1
N N1B 0.71458(6) 0.11980(9) 0.21749(4) 0.02299(19) Uani d . 1
N N2B 0.45353(6) 0.21462(10) 0.14074(5) 0.02155(19) Uani d . 1
H H2B 0.4425(10) 0.2386(14) 0.0956(7) 0.026 Uiso d . 1
C C1B 0.80120(8) 0.18496(12) 0.24404(6) 0.0263(2) Uani d . 1
H H1B 0.8582 0.1258 0.2597 0.032 Uiso calc R 1
C C2B 0.81281(8) 0.33329(12) 0.25005(6) 0.0274(2) Uani d . 1
H H2B1 0.8764 0.3748 0.2681 0.033 Uiso calc R 1
C C3B 0.72921(8) 0.41951(12) 0.22896(5) 0.0258(2) Uani d . 1
H H3B 0.7339 0.5217 0.2330 0.031 Uiso calc R 1
C C4B 0.63845(8) 0.35400(11) 0.20188(5) 0.0229(2) Uani d . 1
H H4B 0.5798 0.4108 0.1874 0.027 Uiso calc R 1
C C5B 0.63425(7) 0.20438(11) 0.19615(5) 0.0199(2) Uani d . 1
C C6B 0.53961(7) 0.12282(11) 0.16506(5) 0.0234(2) Uani d . 1
H H6B1 0.5546 0.0639 0.1251 0.028 Uiso calc R 1
H H6B2 0.5213 0.0556 0.2010 0.028 Uiso calc R 1
C C7B 0.39365(7) 0.26525(11) 0.18448(5) 0.0207(2) Uani d . 1
C C8B 0.30853(7) 0.36495(11) 0.15184(5) 0.0226(2) Uani d . 1
H H8B1 0.3124 0.4570 0.1784 0.027 Uiso calc R 1
H H8B2 0.3166 0.3873 0.1028 0.027 Uiso calc R 1
C C9B 0.20639(7) 0.29570(10) 0.15253(5) 0.0200(2) Uani d . 1
C C10B 0.15460(8) 0.23117(12) 0.09212(5) 0.0247(2) Uani d . 1
H H10B 0.1818 0.2356 0.0496 0.030 Uiso calc R 1
C C11B 0.06378(8) 0.16053(12) 0.09346(6) 0.0278(2) Uani d . 1
H H11B 0.0293 0.1167 0.0519 0.033 Uiso calc R 1
C C12B 0.02290(8) 0.15338(12) 0.15501(6) 0.0270(2) Uani d . 1
H H12B -0.0387 0.1034 0.1561 0.032 Uiso calc R 1
C C13B 0.07293(8) 0.22003(12) 0.21520(6) 0.0263(2) Uani d . 1
H H13B 0.0449 0.2170 0.2574 0.032 Uiso calc R 1
C C14B 0.16385(8) 0.29112(11) 0.21380(5) 0.0231(2) Uani d . 1
H H14B 0.1973 0.3371 0.2551 0.028 Uiso calc R 1

loop_
_atom_site_aniso_label
_atom_site_aniso_U_11
_atom_site_aniso_U_22
_atom_site_aniso_U_33
_atom_site_aniso_U_12
_atom_site_aniso_U_13
_atom_site_aniso_U_23
O1A 0.0264(4) 0.0307(4) 0.0164(4) 0.0002(3) 0.0029(3) 0.0009(3)
N1A 0.0220(4) 0.0285(5) 0.0228(4) 0.0038(4) 0.0013(3) -0.0007(4)
N2A 0.0207(4) 0.0234(4) 0.0162(4) 0.0000(3) 0.0039(3) 0.0006(3)
C1A 0.0211(5) 0.0403(6) 0.0258(5) 0.0028(5) 0.0026(4) -0.0021(5)
C2A 0.0247(5) 0.0428(7) 0.0340(6) -0.0088(5) 0.0054(5) -0.0013(5)
C3A 0.0348(6) 0.0266(6) 0.0415(7) -0.0062(5) 0.0077(5) -0.0007(5)
C4A 0.0256(5) 0.0241(5) 0.0309(5) 0.0012(4) 0.0062(4) -0.0008(4)
C5A 0.0221(5) 0.0243(5) 0.0140(4) 0.0013(4) 0.0021(4) -0.0005(4)
C6A 0.0225(5) 0.0195(5) 0.0210(5) 0.0011(4) 0.0031(4) -0.0002(4)
C7A 0.0206(5) 0.0174(4) 0.0190(5) -0.0045(4) 0.0019(4) -0.0008(4)
C8A 0.0215(5) 0.0198(5) 0.0196(5) -0.0006(4) 0.0018(4) -0.0014(4)
C9A 0.0185(5) 0.0184(5) 0.0222(5) 0.0024(4) 0.0039(4) -0.0026(4)
C10A 0.0240(5) 0.0250(5) 0.0234(5) 0.0002(4) 0.0022(4) 0.0013(4)
C11A 0.0234(5) 0.0323(6) 0.0254(5) 0.0019(4) -0.0014(4) -0.0052(4)
C12A 0.0193(5) 0.0288(6) 0.0369(6) -0.0030(4) 0.0055(4) -0.0116(5)
C13A 0.0293(6) 0.0289(6) 0.0333(6) -0.0069(5) 0.0116(5) -0.0025(5)
C14A 0.0265(5) 0.0273(5) 0.0218(5) -0.0016(4) 0.0044(4) -0.0003(4)
O1B 0.0273(4) 0.0407(5) 0.0183(4) 0.0040(3) 0.0052(3) 0.0042(3)
N1B 0.0231(4) 0.0228(4) 0.0230(4) 0.0031(3) 0.0035(3) 0.0015(3)
N2B 0.0208(4) 0.0266(5) 0.0170(4) 0.0026(3) 0.0024(3) 0.0016(3)
C1B 0.0214(5) 0.0295(6) 0.0275(5) 0.0039(4) 0.0023(4) 0.0029(4)
C2B 0.0236(5) 0.0309(6) 0.0271(5) -0.0044(4) 0.0024(4) 0.0002(4)
C3B 0.0316(6) 0.0216(5) 0.0248(5) -0.0018(4) 0.0059(4) 0.0015(4)
C4B 0.0246(5) 0.0225(5) 0.0217(5) 0.0032(4) 0.0040(4) 0.0033(4)
C5B 0.0217(5) 0.0229(5) 0.0158(5) 0.0021(4) 0.0050(4) 0.0020(4)
C6B 0.0227(5) 0.0224(5) 0.0250(5) 0.0019(4) 0.0035(4) -0.0002(4)
C7B 0.0197(5) 0.0235(5) 0.0188(5) -0.0033(4) 0.0026(4) 0.0001(4)
C8B 0.0226(5) 0.0225(5) 0.0230(5) 0.0013(4) 0.0046(4) 0.0020(4)
C9B 0.0199(5) 0.0180(5) 0.0216(5) 0.0044(4) 0.0017(4) 0.0018(4)
C10B 0.0274(5) 0.0271(5) 0.0196(5) 0.0049(4) 0.0031(4) -0.0014(4)
C11B 0.0266(5) 0.0277(6) 0.0266(5) 0.0021(4) -0.0033(4) -0.0065(4)
C12B 0.0204(5) 0.0253(5) 0.0344(6) 0.0002(4) 0.0014(4) 0.0001(4)
C13B 0.0227(5) 0.0325(6) 0.0243(5) 0.0019(4) 0.0057(4) 0.0017(4)
C14B 0.0225(5) 0.0261(5) 0.0199(5) 0.0015(4) 0.0010(4) -0.0016(4)

loop_
_atom_type_symbol
_atom_type_description
_atom_type_scat_dispersion_real
_atom_type_scat_dispersion_imag
_atom_type_scat_source
C C 0.0033 0.0016 'International Tables Vol C Tables 4.2.6.8 and 6.1.1.4'
H H 0.0000 0.0000 'International Tables Vol C Tables 4.2.6.8 and 6.1.1.4'
N N 0.0061 0.0033 'International Tables Vol C Tables 4.2.6.8 and 6.1.1.4'
O O 0.0106 0.0060 'International Tables Vol C Tables 4.2.6.8 and 6.1.1.4'

loop_
_geom_angle_atom_site_label_1
_geom_angle_atom_site_label_2
_geom_angle_atom_site_label_3
_geom_angle
_geom_angle_publ_flag
C1A N1A C5A 117.36(10) ?
C7A N2A C6A 121.16(9) ?
C7A N2A H2A 120.3(8) ?
C6A N2A H2A 118.4(8) ?
N1A C1A C2A 124.04(11) ?
N1A C1A H1A 118.0 ?
C2A C1A H1A 118.0 ?
C3A C2A C1A 118.01(11) ?
C3A C2A H2A1 121.0 ?
C1A C2A H2A1 121.0 ?
C2A C3A C4A 119.00(11) ?
C2A C3A H3A 120.5 ?
C4A C3A H3A 120.5 ?
C3A C4A C5A 119.07(10) ?
C3A C4A H4A 120.5 ?
C5A C4A H4A 120.5 ?
N1A C5A C4A 122.52(10) ?
N1A C5A C6A 114.01(9) ?
C4A C5A C6A 123.42(9) ?
N2A C6A C5A 115.33(8) ?
N2A C6A H6A1 108.4 ?
C5A C6A H6A1 108.4 ?
N2A C6A H6A2 108.4 ?
C5A C6A H6A2 108.4 ?
H6A1 C6A H6A2 107.5 ?
O1A C7A N2A 122.36(9) n
O1A C7A C8A 121.24(9) n
N2A C7A C8A 116.40(9) n
C9A C8A C7A 110.44(8) ?
C9A C8A H8A1 109.6 ?
C7A C8A H8A1 109.6 ?
C9A C8A H8A2 109.6 ?
C7A C8A H8A2 109.6 ?
H8A1 C8A H8A2 108.1 ?
C14A C9A C10A 118.91(9) ?
C14A C9A C8A 120.05(9) ?
C10A C9A C8A 121.03(9) ?
C11A C10A C9A 120.60(10) ?
C11A C10A H10A 119.7 ?
C9A C10A H10A 119.7 ?
C12A C11A C10A 120.08(10) ?
C12A C11A H11A 120.0 ?
C10A C11A H11A 120.0 ?
C13A C12A C11A 119.60(10) ?
C13A C12A H12A 120.2 ?
C11A C12A H12A 120.2 ?
C12A C13A C14A 120.40(10) ?
C12A C13A H13A 119.8 ?
C14A C13A H13A 119.8 ?
C13A C14A C9A 120.41(10) ?
C13A C14A H14A 119.8 ?
C9A C14A H14A 119.8 ?
C1B N1B C5B 117.49(9) ?
C7B N2B C6B 121.86(9) ?
C7B N2B H2B 120.5(8) ?
C6B N2B H2B 117.6(8) ?
N1B C1B C2B 123.96(10) ?
N1B C1B H1B 118.0 ?
C2B C1B H1B 118.0 ?
C1B C2B C3B 118.13(10) ?
C1B C2B H2B1 120.9 ?
C3B C2B H2B1 120.9 ?
C2B C3B C4B 118.79(10) ?
C2B C3B H3B 120.6 ?
C4B C3B H3B 120.6 ?
C3B C4B C5B 119.19(10) ?
C3B C4B H4B 120.4 ?
C5B C4B H4B 120.4 ?
N1B C5B C4B 122.39(9) ?
N1B C5B C6B 114.37(9) ?
C4B C5B C6B 123.24(9) ?
N2B C6B C5B 114.24(9) ?
N2B C6B H6B1 108.7 ?
C5B C6B H6B1 108.7 ?
N2B C6B H6B2 108.7 ?
C5B C6B H6B2 108.7 ?
H6B1 C6B H6B2 107.6 ?
O1B C7B N2B 122.16(10) n
O1B C7B C8B 121.95(9) n
N2B C7B C8B 115.89(9) n
C9B C8B C7B 111.11(8) ?
C9B C8B H8B1 109.4 ?
C7B C8B H8B1 109.4 ?
C9B C8B H8B2 109.4 ?
C7B C8B H8B2 109.4 ?
H8B1 C8B H8B2 108.0 ?
C14B C9B C10B 118.67(10) ?
C14B C9B C8B 120.90(9) ?
C10B C9B C8B 120.40(9) ?
C11B C10B C9B 120.66(10) ?
C11B C10B H10B 119.7 ?
C9B C10B H10B 119.7 ?
C12B C11B C10B 120.44(10) ?
C12B C11B H11B 119.8 ?
C10B C11B H11B 119.8 ?
C11B C12B C13B 119.33(10) ?
C11B C12B H12B 120.3 ?
C13B C12B H12B 120.3 ?
C14B C13B C12B 120.20(10) ?
C14B C13B H13B 119.9 ?
C12B C13B H13B 119.9 ?
C13B C14B C9B 120.67(10) ?
C13B C14B H14B 119.7 ?
C9B C14B H14B 119.7 ?

loop_
_geom_bond_atom_site_label_1
_geom_bond_atom_site_label_2
_geom_bond_distance
_geom_bond_publ_flag
O1A C7A 1.2357(12) n
N1A C1A 1.3376(15) ?
N1A C5A 1.3424(13) ?
N2A C7A 1.3387(13) n
N2A C6A 1.4512(13) n
N2A H2A 0.893(13) ?
C1A C2A 1.3823(18) ?
C1A H1A 0.9500 ?
C2A C3A 1.3820(17) ?
C2A H2A1 0.9500 ?
C3A C4A 1.3852(15) ?
C3A H3A 0.9500 ?
C4A C5A 1.3864(15) ?
C4A H4A 0.9500 ?
C5A C6A 1.5150(14) ?
C6A H6A1 0.9900 ?
C6A H6A2 0.9900 ?
C7A C8A 1.5194(14) n
C8A C9A 1.5129(13) ?
C8A H8A1 0.9900 ?
C8A H8A2 0.9900 ?
C9A C14A 1.3899(15) ?
C9A C10A 1.3919(15) ?
C10A C11A 1.3873(15) ?
C10A H10A 0.9500 ?
C11A C12A 1.3871(17) ?
C11A H11A 0.9500 ?
C12A C13A 1.3825(17) ?
C12A H12A 0.9500 ?
C13A C14A 1.3878(15) ?
C13A H13A 0.9500 ?
C14A H14A 0.9500 ?
O1B C7B 1.2339(13) n
N1B C1B 1.3367(14) ?
N1B C5B 1.3424(13) ?
N2B C7B 1.3379(13) n
N2B C6B 1.4500(13) n
N2B H2B 0.888(14) ?
C1B C2B 1.3833(16) ?
C1B H1B 0.9500 ?
C2B C3B 1.3836(16) ?
C2B H2B1 0.9500 ?
C3B C4B 1.3858(15) ?
C3B H3B 0.9500 ?
C4B C5B 1.3886(15) ?
C4B H4B 0.9500 ?
C5B C6B 1.5162(14) ?
C6B H6B1 0.9900 ?
C6B H6B2 0.9900 ?
C7B C8B 1.5240(14) n
C8B C9B 1.5144(14) ?
C8B H8B1 0.9900 ?
C8B H8B2 0.9900 ?
C9B C14B 1.3915(15) ?
C9B C10B 1.3925(15) ?
C10B C11B 1.3862(16) ?
C10B H10B 0.9500 ?
C11B C12B 1.3855(16) ?
C11B H11B 0.9500 ?
C12B C13B 1.3894(16) ?
C12B H12B 0.9500 ?
C13B C14B 1.3894(15) ?
C13B H13B 0.9500 ?
C14B H14B 0.9500 ?

loop_
_geom_hbond_atom_site_label_D
_geom_hbond_atom_site_label_H
_geom_hbond_atom_site_label_A
_geom_hbond_site_symmetry_A
_geom_hbond_distance_DH
_geom_hbond_distance_HA
_geom_hbond_distance_DA
_geom_hbond_angle_DHA
N2A H2A O1B . 0.893(13) 2.001(14) 2.8850(12) 170.0(11)
N2B H2B O1A 4_565 0.888(14) 1.964(14) 2.8483(12) 174.0(12)

loop_
_geom_torsion_atom_site_label_1
_geom_torsion_atom_site_label_2
_geom_torsion_atom_site_label_3
_geom_torsion_atom_site_label_4
_geom_torsion
_geom_torsion_publ_flag
C5A N1A C1A C2A -0.08(16) ?
N1A C1A C2A C3A -0.03(18) ?
C1A C2A C3A C4A 0.07(18) ?
C2A C3A C4A C5A 0.00(17) ?
C1A N1A C5A C4A 0.16(15) ?
C1A N1A C5A C6A -177.48(9) ?
C3A C4A C5A N1A -0.12(16) ?
C3A C4A C5A C6A 177.29(10) ?
C7A N2A C6A C5A -91.32(11) n
N1A C5A C6A N2A -163.48(8) n
C4A C5A C6A N2A 18.90(14) ?
C6A N2A C7A O1A 5.63(14) ?
C6A N2A C7A C8A -173.87(8) ?
O1A C7A C8A C9A -68.83(12) n
N2A C7A C8A C9A 110.68(10) n
C7A C8A C9A C14A -101.21(11) n
C7A C8A C9A C10A 77.39(12) ?
C14A C9A C10A C11A -0.13(15) ?
C8A C9A C10A C11A -178.74(9) ?
C9A C10A C11A C12A 0.20(16) ?
C10A C11A C12A C13A -0.09(16) ?
C11A C12A C13A C14A -0.09(17) ?
C12A C13A C14A C9A 0.16(17) ?
C10A C9A C14A C13A -0.05(15) ?
C8A C9A C14A C13A 178.58(10) ?
C5B N1B C1B C2B -0.66(16) ?
N1B C1B C2B C3B 1.68(17) ?
C1B C2B C3B C4B -1.01(15) ?
C2B C3B C4B C5B -0.53(15) ?
C1B N1B C5B C4B -1.02(14) ?
C1B N1B C5B C6B 178.57(9) ?
C3B C4B C5B N1B 1.62(15) ?
C3B C4B C5B C6B -177.94(9) ?
C7B N2B C6B C5B -83.22(12) n
N1B C5B C6B N2B -178.80(8) n
C4B C5B C6B N2B 0.79(14) ?
C6B N2B C7B O1B -1.69(15) ?
C6B N2B C7B C8B 177.80(9) ?
O1B C7B C8B C9B -67.02(13) n
N2B C7B C8B C9B 113.49(10) n
C7B C8B C9B C14B 77.53(12) n
C7B C8B C9B C10B -100.44(11) ?
C14B C9B C10B C11B -1.66(15) ?
C8B C9B C10B C11B 176.35(9) ?
C9B C10B C11B C12B 0.18(16) ?
C10B C11B C12B C13B 1.16(16) ?
C11B C12B C13B C14B -1.01(16) ?
C12B C13B C14B C9B -0.49(16) ?
C10B C9B C14B C13B 1.81(15) ?

loop_
_cod_related_entry_id
_cod_related_entry_database
_cod_related_entry_code
1 ChemSpider 719434
